data_4133452
loop_
_publ_author_name
'S\'anchez, Ra\'ul Hern\'andez'
'Betley, Theodore A.'

_publ_section_title
;
 Thermally Persistent High-Spin Ground States in Octahedral Iron Clusters.
;
_journal_issue 48
_journal_name_full 'Journal of the American Chemical Society'
_journal_page_first 16792
_journal_page_last 16806
_journal_paper_doi 10.1021/jacs.8b10181
_journal_volume 140
_journal_year 2018
_chemical_formula_sum 'C110 H152 Fe6 N18'
_chemical_formula_weight 2061.60
_space_group_IT_number 2
_space_group_name_Hall '-P 1'
_space_group_name_H-M_alt 'P -1'
_symmetry_cell_setting triclinic
_symmetry_space_group_name_H-M 'P -1'
_atom_sites_solution_hydrogens geom
_atom_sites_solution_primary direct
_atom_sites_solution_secondary difmap
_audit_creation_method SHELXL-97
_cell_angle_alpha 95.563(3)
_cell_angle_beta 103.823(3)
_cell_angle_gamma 117.557(3)
_cell_formula_units_Z 1
_cell_length_a 13.945(3)
_cell_length_b 14.132(3)
_cell_length_c 15.316(3)
_cell_measurement_reflns_used 3724
_cell_measurement_temperature 100(1)
_cell_measurement_theta_max 49.924
_cell_measurement_theta_min 4.873
_cell_volume 2521.8(9)
_computing_cell_refinement 'SAINT 7.46A (Bruker-AXS, 2009)'
_computing_data_collection 'APEX2 v2009.3.0 (Bruker-AXS, 2009)'
_computing_data_reduction 'SAINT 7.46A (Bruker-AXS, 2009)'
_computing_molecular_graphics 'Bruker SHELXTL (Sheldrick, 2008)'
_computing_publication_material 'Bruker SHELXTL (Sheldrick, 2008)'
_computing_structure_refinement 'SHELXL-97 (Sheldrick, 2008)'
_computing_structure_solution 'SHELXS-97 (Sheldrick, 2008)'
_diffrn_ambient_temperature 100(1)
_diffrn_measured_fraction_theta_full 0.992
_diffrn_measured_fraction_theta_max 0.992
_diffrn_measurement_device_type
;
Bruker D8 goniometer with CCD area detector
;
_diffrn_measurement_method 'phi and omega scans'
_diffrn_radiation_monochromator graphite
_diffrn_radiation_source 'fine-focus sealed tube'
_diffrn_radiation_type MoK\a
_diffrn_radiation_wavelength 0.71073
_diffrn_reflns_av_R_equivalents 0.1544
_diffrn_reflns_av_sigmaI/netI 0.1969
_diffrn_reflns_limit_h_max 16
_diffrn_reflns_limit_h_min -16
_diffrn_reflns_limit_k_max 16
_diffrn_reflns_limit_k_min -16
_diffrn_reflns_limit_l_max 18
_diffrn_reflns_limit_l_min -18
_diffrn_reflns_number 25401
_diffrn_reflns_theta_full 25.15
_diffrn_reflns_theta_max 25.15
_diffrn_reflns_theta_min 1.41
_exptl_absorpt_coefficient_mu 0.898
_exptl_absorpt_correction_T_max 0.9565
_exptl_absorpt_correction_T_min 0.8408
_exptl_absorpt_correction_type multi-scan
_exptl_absorpt_process_details 'SADABS (Sheldrick, 2008)'
_exptl_crystal_colour Black
_exptl_crystal_density_diffrn 1.358
_exptl_crystal_density_method 'not measured'
_exptl_crystal_description Block
_exptl_crystal_F_000 1094
_exptl_crystal_size_max 0.20
_exptl_crystal_size_mid 0.10
_exptl_crystal_size_min 0.05
_refine_diff_density_max 0.614
_refine_diff_density_min -0.665
_refine_diff_density_rms 0.102
_refine_ls_extinction_method none
_refine_ls_goodness_of_fit_ref 0.937
_refine_ls_hydrogen_treatment constr
_refine_ls_matrix_type full
_refine_ls_number_parameters 574
_refine_ls_number_reflns 8955
_refine_ls_number_restraints 96
_refine_ls_restrained_S_all 0.931
_refine_ls_R_factor_all 0.1589
_refine_ls_R_factor_gt 0.0647
_refine_ls_shift/su_max 0.000
_refine_ls_shift/su_mean 0.000
_refine_ls_structure_factor_coef Fsqd
_refine_ls_weighting_details 'calc w=1/[\s^2^(Fo^2^)+(0.0396P)^2^+0.0000P] where P=(Fo^2^+2Fc^2^)/3'
_refine_ls_weighting_scheme calc
_refine_ls_wR_factor_gt 0.1056
_refine_ls_wR_factor_ref 0.1307
_reflns_number_gt 4628
_reflns_number_total 8955
_reflns_threshold_expression >2sigma(I)
_cod_data_source_file ja8b10181_si_002.cif
_cod_data_source_block rhs301_a
_cod_depositor_comments
;
The following automatic conversions were performed:

data item '_symmetry_cell_setting' value 'Triclinic' was changed to
'triclinic' in accordance with the
/home/saulius/struct/COD-crude-data/automatic-downloads/DataCite-retrospective/ACS/depositions/lib/dictionaries/cif_core.dic
dictionary named 'cif_core.dic' version 2.4.2 last updated on
2011-04-26.

Automatic conversion script
Id: cif_fix_values 6909 2019-04-08 15:41:33Z antanas 
;
_cod_original_cell_volume 2521.7(9)
_cod_original_sg_symbol_H-M P-1
_cod_database_code 4133452

loop_
_symmetry_equiv_pos_as_xyz
'x, y, z'
'-x, -y, -z'

loop_
_atom_site_label
_atom_site_type_symbol
_atom_site_fract_x
_atom_site_fract_y
_atom_site_fract_z
_atom_site_U_iso_or_equiv
_atom_site_adp_type
_atom_site_occupancy
_atom_site_symmetry_multiplicity
_atom_site_calc_flag
_atom_site_refinement_flags
_atom_site_disorder_assembly
_atom_site_disorder_group
C1 C 0.3651(5) 0.4131(5) 0.1022(4) 0.0214(15) Uani 1 1 d . . .
H1A H 0.3607 0.3442 0.0770 0.032 Uiso 1 1 calc R . .
H1B H 0.4221 0.4738 0.0843 0.032 Uiso 1 1 calc R . .
H1C H 0.2904 0.4071 0.0774 0.032 Uiso 1 1 calc R . .
C2 C 0.3998(4) 0.4354(4) 0.2083(4) 0.0145(14) Uani 1 1 d . . .
C3 C 0.3220(5) 0.3294(4) 0.2306(4) 0.0153(14) Uani 1 1 d . . .
H3A H 0.2435 0.2993 0.1879 0.018 Uiso 1 1 calc R . .
H3B H 0.3465 0.2756 0.2173 0.018 Uiso 1 1 calc R . .
C4 C 0.3824(5) 0.5310(4) 0.2409(4) 0.0186(14) Uani 1 1 d . . .
H4A H 0.4117 0.5865 0.2049 0.022 Uiso 1 1 calc R . .
H4B H 0.2993 0.5025 0.2250 0.022 Uiso 1 1 calc R . .
C5 C 0.5252(5) 0.4675(4) 0.2414(4) 0.0193(15) Uani 1 1 d . . .
H5A H 0.5359 0.4180 0.1994 0.023 Uiso 1 1 calc R . .
H5B H 0.5708 0.5430 0.2346 0.023 Uiso 1 1 calc R . .
C31 C 0.2216(5) 0.2427(4) 0.3347(4) 0.0161(14) Uani 1 1 d . . .
C32 C 0.1567(5) 0.1417(4) 0.2699(4) 0.0163(14) Uani 1 1 d . . .
H32 H 0.1747 0.1330 0.2147 0.020 Uiso 1 1 calc R . .
C33 C 0.0654(5) 0.0524(4) 0.2847(4) 0.0176(14) Uani 1 1 d . . .
H33 H 0.0238 -0.0167 0.2409 0.021 Uiso 1 1 calc R . .
C34 C 0.0364(5) 0.0655(4) 0.3628(4) 0.0196(15) Uani 1 1 d . . .
H34 H -0.0255 0.0055 0.3730 0.023 Uiso 1 1 calc R . .
C35 C 0.0970(4) 0.1661(4) 0.4266(4) 0.0177(14) Uani 1 1 d . . .
H35 H 0.0756 0.1741 0.4800 0.021 Uiso 1 1 calc R . .
C36 C 0.1900(5) 0.2569(4) 0.4143(4) 0.0165(14) Uani 1 1 d . . .
C41 C 0.4417(5) 0.6898(4) 0.3569(4) 0.0141(13) Uani 1 1 d . . .
C42 C 0.3780(5) 0.7230(5) 0.2961(4) 0.0198(15) Uani 1 1 d . . .
H42 H 0.3225 0.6725 0.2397 0.024 Uiso 1 1 calc R . .
C43 C 0.3948(5) 0.8294(5) 0.3167(4) 0.0236(15) Uani 1 1 d . . .
H43 H 0.3515 0.8508 0.2739 0.028 Uiso 1 1 calc R . .
C44 C 0.4731(5) 0.9025(5) 0.3978(4) 0.0201(15) Uani 1 1 d . . .
H44 H 0.4839 0.9745 0.4120 0.024 Uiso 1 1 calc R . .
C45 C 0.5368(5) 0.8710(5) 0.4597(4) 0.0178(14) Uani 1 1 d . . .
H45 H 0.5907 0.9221 0.5163 0.021 Uiso 1 1 calc R . .
C46 C 0.5240(5) 0.7670(4) 0.4412(4) 0.0141(13) Uani 1 1 d . . .
C51 C 0.6778(4) 0.4668(4) 0.3541(4) 0.0161(14) Uani 1 1 d . . .
C52 C 0.7502(5) 0.5032(4) 0.3002(4) 0.0178(14) Uani 1 1 d . . .
H52 H 0.7280 0.5271 0.2470 0.021 Uiso 1 1 calc R . .
C53 C 0.8544(5) 0.5050(4) 0.3230(4) 0.0206(15) Uani 1 1 d . . .
H53 H 0.9026 0.5314 0.2860 0.025 Uiso 1 1 calc R . .
C54 C 0.8877(5) 0.4687(4) 0.3986(4) 0.0220(15) Uani 1 1 d . . .
H54 H 0.9586 0.4700 0.4141 0.026 Uiso 1 1 calc R . .
C55 C 0.8155(4) 0.4298(4) 0.4524(4) 0.0156(14) Uani 1 1 d . . .
H55 H 0.8375 0.4033 0.5038 0.019 Uiso 1 1 calc R . .
C56 C 0.7129(5) 0.4292(4) 0.4325(4) 0.0155(14) Uani 1 1 d . . .
N3 N 0.3177(4) 0.3374(3) 0.3263(3) 0.0132(11) Uani 1 1 d . . .
N4 N 0.4358(4) 0.5866(3) 0.3389(3) 0.0120(11) Uani 1 1 d . . .
N5 N 0.5729(4) 0.4643(3) 0.3381(3) 0.0132(11) Uani 1 1 d . . .
N33 N 0.2542(3) 0.3599(3) 0.4760(3) 0.0129(11) Uani 1 1 d . . .
H33A H 0.2122 0.3808 0.5037 0.015 Uiso 1 1 calc R . .
N44 N 0.5908(4) 0.7341(3) 0.4982(3) 0.0132(11) Uani 1 1 d . . .
H44A H 0.6653 0.7902 0.5295 0.016 Uiso 1 1 calc R . .
N55 N 0.6383(4) 0.3938(3) 0.4848(3) 0.0153(12) Uani 1 1 d . . .
H55A H 0.6347 0.3353 0.5098 0.018 Uiso 1 1 calc R . .
Fe1 Fe 0.36591(7) 0.48115(6) 0.42581(6) 0.0127(2) Uani 1 1 d . . .
Fe2 Fe 0.57783(7) 0.58981(6) 0.43437(6) 0.0128(2) Uani 1 1 d . . .
Fe3 Fe 0.48142(6) 0.38097(6) 0.42421(6) 0.0126(2) Uani 1 1 d . . .
C90A C 0.7022(5) 0.1983(5) 0.2516(4) 0.0242(15) Uani 1 1 d . . .
H90A H 0.7062 0.2425 0.2049 0.029 Uiso 1 1 calc R . .
H90B H 0.7343 0.2493 0.3134 0.029 Uiso 1 1 calc R . .
C90B C 0.7778(5) 0.0826(4) 0.3197(4) 0.0225(15) Uani 1 1 d . . .
H90C H 0.7017 0.0155 0.3016 0.027 Uiso 1 1 calc R . .
H90D H 0.8340 0.0585 0.3189 0.027 Uiso 1 1 calc R . .
C90C C 0.9003(5) 0.2409(4) 0.2659(4) 0.0209(15) Uani 1 1 d . . .
H90E H 0.9229 0.2938 0.3245 0.025 Uiso 1 1 calc R . .
H90F H 0.9508 0.2090 0.2757 0.025 Uiso 1 1 calc R . .
C90D C 0.7308(5) 0.0709(5) 0.1518(4) 0.0225(15) Uani 1 1 d . . .
H90G H 0.6555 0.0078 0.1461 0.027 Uiso 1 1 calc R . .
H90H H 0.7180 0.1101 0.1041 0.027 Uiso 1 1 calc R . .
C91A C 0.5761(5) 0.1163(4) 0.2360(4) 0.0227(15) Uani 1 1 d . . .
H91A H 0.5358 0.0831 0.1689 0.027 Uiso 1 1 calc R . .
H91B H 0.5703 0.0565 0.2671 0.027 Uiso 1 1 calc R . .
C91B C 0.8055(5) 0.1413(5) 0.4178(4) 0.0255(16) Uani 1 1 d . . .
H91C H 0.8759 0.2139 0.4339 0.031 Uiso 1 1 calc R . .
H91D H 0.7425 0.1538 0.4224 0.031 Uiso 1 1 calc R . .
C91C C 0.9219(5) 0.3041(5) 0.1911(4) 0.0266(16) Uani 1 1 d . . .
H91E H 0.8842 0.3489 0.1886 0.032 Uiso 1 1 calc R . .
H91F H 0.8896 0.2520 0.1299 0.032 Uiso 1 1 calc R . .
C91D C 0.8051(5) 0.0265(5) 0.1305(4) 0.0253(16) Uani 1 1 d . . .
H91G H 0.8839 0.0883 0.1441 0.030 Uiso 1 1 calc R . .
H91H H 0.8080 -0.0234 0.1708 0.030 Uiso 1 1 calc R . .
C92A C 0.5196(5) 0.1723(5) 0.2737(5) 0.0290(17) Uani 1 1 d . . .
H92A H 0.5275 0.2332 0.2436 0.035 Uiso 1 1 calc R . .
H92B H 0.5595 0.2043 0.3410 0.035 Uiso 1 1 calc R . .
C92B C 0.8223(5) 0.0754(5) 0.4851(4) 0.0261(16) Uani 1 1 d . . .
H92C H 0.8892 0.0681 0.4837 0.031 Uiso 1 1 calc R . .
H92D H 0.7544 0.0006 0.4654 0.031 Uiso 1 1 calc R . .
C92C C 1.0521(5) 0.3797(5) 0.2135(4) 0.0246(16) Uani 1 1 d . . .
H92E H 1.0883 0.3337 0.2168 0.029 Uiso 1 1 calc R . .
H92F H 1.0658 0.4158 0.1619 0.029 Uiso 1 1 calc R . .
C92D C 0.7599(5) -0.0351(5) 0.0303(4) 0.0305(17) Uani 1 1 d . . .
H92G H 0.7555 0.0144 -0.0100 0.037 Uiso 1 1 calc R . .
H92H H 0.6817 -0.0977 0.0171 0.037 Uiso 1 1 calc R . .
C93A C 0.3944(5) 0.0943(5) 0.2576(4) 0.0274(16) Uani 1 1 d . . .
H93A H 0.3551 0.0602 0.1912 0.041 Uiso 1 1 calc R . .
H93B H 0.3606 0.1351 0.2798 0.041 Uiso 1 1 calc R . .
H93C H 0.3864 0.0371 0.2914 0.041 Uiso 1 1 calc R . .
C93B C 0.8407(6) 0.1272(6) 0.5835(5) 0.044(2) Uani 1 1 d . . .
H93D H 0.7730 0.1311 0.5860 0.067 Uiso 1 1 calc R . .
H93E H 0.9075 0.2015 0.6033 0.067 Uiso 1 1 calc R . .
H93F H 0.8535 0.0824 0.6248 0.067 Uiso 1 1 calc R . .
C93C C 1.1094(5) 0.4675(5) 0.3028(4) 0.0276(16) Uani 1 1 d . . .
H93G H 1.0705 0.5102 0.3024 0.041 Uiso 1 1 calc R . .
H93H H 1.1896 0.5164 0.3088 0.041 Uiso 1 1 calc R . .
H93I H 1.1053 0.4328 0.3553 0.041 Uiso 1 1 calc R . .
C93D C 0.8356(5) -0.0782(5) 0.0077(4) 0.0365(18) Uani 1 1 d . . .
H93J H 0.8049 -0.1157 -0.0581 0.055 Uiso 1 1 calc R . .
H93K H 0.8371 -0.1301 0.0454 0.055 Uiso 1 1 calc R . .
H93L H 0.9133 -0.0166 0.0214 0.055 Uiso 1 1 calc R . .
N90 N 0.7774(4) 0.1483(4) 0.2466(3) 0.0222(12) Uani 1 1 d . . .
C80A C 0.8130(6) 0.7603(8) 0.2644(9) 0.0266(10) Uani 0.512(11) 1 d PGU A 1
H80A H 0.8814 0.7600 0.2922 0.032 Uiso 0.512(11) 1 calc PR A 1
C81A C 0.7622(8) 0.7925(9) 0.3196(5) 0.0266(10) Uani 0.512(11) 1 d PGU A 1
H81A H 0.7959 0.8141 0.3851 0.032 Uiso 0.512(11) 1 calc PR A 1
C82A C 0.6620(8) 0.7929(9) 0.2790(6) 0.0266(10) Uani 0.512(11) 1 d PGU A 1
H82A H 0.6273 0.8149 0.3167 0.032 Uiso 0.512(11) 1 calc PR A 1
C83A C 0.6126(7) 0.7612(9) 0.1832(7) 0.0266(10) Uani 0.512(11) 1 d PGU A 1
H83A H 0.5442 0.7615 0.1554 0.032 Uiso 0.512(11) 1 calc PR A 1
C84A C 0.6634(10) 0.7291(8) 0.1280(4) 0.0266(10) Uani 0.512(11) 1 d PGU A 1
H84A H 0.6297 0.7074 0.0625 0.032 Uiso 0.512(11) 1 calc PR A 1
C85A C 0.7636(10) 0.7286(8) 0.1686(8) 0.0266(10) Uani 0.512(11) 1 d PGU A 1
H85A H 0.7983 0.7066 0.1309 0.032 Uiso 0.512(11) 1 calc PR A 1
C84D C 0.6347(8) 0.7538(9) 0.1663(6) 0.0266(10) Uani 0.488(11) 1 d PGU A 2
H84D H 0.5727 0.7481 0.1191 0.032 Uiso 0.488(11) 1 calc PR A 2
C85D C 0.7133(12) 0.7309(8) 0.1427(6) 0.0266(10) Uani 0.488(11) 1 d PGU A 2
H85D H 0.7050 0.7096 0.0794 0.032 Uiso 0.488(11) 1 calc PR A 2
C80D C 0.8040(9) 0.7392(9) 0.2118(10) 0.0266(10) Uani 0.488(11) 1 d PGU A 2
H80D H 0.8578 0.7235 0.1956 0.032 Uiso 0.488(11) 1 calc PR A 2
C81D C 0.8161(6) 0.7704(9) 0.3044(8) 0.0266(10) Uani 0.488(11) 1 d PGU A 2
H81D H 0.8781 0.7761 0.3516 0.032 Uiso 0.488(11) 1 calc PR A 2
C82D C 0.7375(9) 0.7933(9) 0.3280(4) 0.0266(10) Uani 0.488(11) 1 d PGU A 2
H82D H 0.7457 0.8146 0.3913 0.032 Uiso 0.488(11) 1 calc PR A 2
C83D C 0.6468(8) 0.7850(10) 0.2589(7) 0.0266(10) Uani 0.488(11) 1 d PGU A 2
H83D H 0.5930 0.8006 0.2750 0.032 Uiso 0.488(11) 1 calc PR A 2
C80B C 1.0224(6) 0.2692(6) 0.9755(5) 0.048(2) Uani 1 1 d . . .
H80B H 1.0604 0.2586 1.0307 0.057 Uiso 1 1 calc R . .
C81B C 0.9498(7) 0.1805(7) 0.9064(6) 0.054(2) Uani 1 1 d . . .
H81B H 0.9367 0.1097 0.9128 0.064 Uiso 1 1 calc R . .
C82B C 0.8965(7) 0.1932(7) 0.8286(6) 0.058(2) Uani 1 1 d . . .
H82B H 0.8414 0.1308 0.7794 0.069 Uiso 1 1 calc R . .
C83B C 0.9212(7) 0.2976(7) 0.8189(6) 0.054(2) Uani 1 1 d . . .
H83B H 0.8889 0.3087 0.7615 0.065 Uiso 1 1 calc R . .
C84B C 0.9936(7) 0.3845(7) 0.8941(6) 0.058(2) Uani 1 1 d . . .
H84B H 1.0070 0.4559 0.8896 0.069 Uiso 1 1 calc R . .
N80B N 1.0461(6) 0.3721(5) 0.9738(4) 0.061(2) Uani 1 1 d . . .
C80C C 1.4256(8) 0.7269(8) 0.9576(5) 0.057(2) Uani 1 1 d . . .
H80C H 1.4770 0.7230 0.9284 0.068 Uiso 1 1 calc R . .
C81C C 1.3356(10) 0.6298(8) 0.9625(6) 0.076(3) Uani 1 1 d . . .
H81C H 1.3180 0.5595 0.9314 0.092 Uiso 1 1 calc R . .
C82C C 1.2742(9) 0.6431(9) 1.0154(7) 0.079(3) Uani 1 1 d . . .
H82C H 1.2160 0.5805 1.0267 0.095 Uiso 1 1 calc R . .
C83C C 1.2956(10) 0.7416(12) 1.0506(7) 0.085(3) Uani 1 1 d . . .
H83C H 1.2491 0.7503 1.0833 0.102 Uiso 1 1 calc R . .
C84C C 1.3819(9) 0.8292(8) 1.0406(7) 0.077(3) Uani 1 1 d . . .
H84C H 1.3998 0.8998 1.0714 0.093 Uiso 1 1 calc R . .
N80C N 1.4418(6) 0.8241(6) 0.9923(5) 0.064(2) Uani 1 1 d . . .

loop_
_atom_site_aniso_label
_atom_site_aniso_U_11
_atom_site_aniso_U_22
_atom_site_aniso_U_33
_atom_site_aniso_U_23
_atom_site_aniso_U_13
_atom_site_aniso_U_12
C1 0.021(4) 0.021(3) 0.016(4) 0.003(3) 0.005(3) 0.007(3)
C2 0.012(3) 0.017(3) 0.011(3) 0.002(3) 0.004(3) 0.005(3)
C3 0.013(3) 0.020(3) 0.016(4) 0.004(3) 0.005(3) 0.010(3)
C4 0.017(3) 0.015(3) 0.021(4) 0.007(3) 0.007(3) 0.005(3)
C5 0.018(3) 0.013(3) 0.023(4) 0.008(3) 0.012(3) 0.002(3)
C31 0.013(3) 0.017(3) 0.014(4) 0.003(3) 0.000(3) 0.006(3)
C32 0.019(3) 0.022(3) 0.015(4) 0.007(3) 0.009(3) 0.014(3)
C33 0.015(3) 0.008(3) 0.024(4) -0.001(3) 0.001(3) 0.005(3)
C34 0.015(3) 0.012(3) 0.031(4) 0.006(3) 0.012(3) 0.004(3)
C35 0.014(3) 0.018(3) 0.016(4) 0.002(3) 0.006(3) 0.004(3)
C36 0.010(3) 0.017(3) 0.019(4) 0.005(3) 0.002(3) 0.005(3)
C41 0.014(3) 0.020(3) 0.010(3) 0.003(3) 0.007(3) 0.008(3)
C42 0.017(3) 0.020(3) 0.019(4) 0.009(3) 0.004(3) 0.007(3)
C43 0.028(4) 0.023(4) 0.027(4) 0.012(3) 0.012(3) 0.016(3)
C44 0.021(4) 0.015(3) 0.026(4) 0.004(3) 0.006(3) 0.011(3)
C45 0.015(3) 0.020(3) 0.014(4) 0.002(3) 0.003(3) 0.006(3)
C46 0.012(3) 0.018(3) 0.012(4) 0.007(3) 0.006(3) 0.006(3)
C51 0.009(3) 0.013(3) 0.025(4) 0.000(3) 0.011(3) 0.002(3)
C52 0.015(3) 0.015(3) 0.021(4) 0.005(3) 0.004(3) 0.006(3)
C53 0.010(3) 0.017(3) 0.033(4) 0.004(3) 0.013(3) 0.002(3)
C54 0.014(3) 0.020(3) 0.027(4) 0.003(3) 0.004(3) 0.006(3)
C55 0.013(3) 0.014(3) 0.021(4) 0.005(3) 0.008(3) 0.007(3)
C56 0.016(3) 0.010(3) 0.025(4) 0.004(3) 0.013(3) 0.007(3)
N3 0.010(3) 0.013(3) 0.014(3) 0.003(2) 0.005(2) 0.004(2)
N4 0.014(3) 0.010(3) 0.013(3) 0.003(2) 0.006(2) 0.006(2)
N5 0.009(3) 0.014(3) 0.015(3) 0.003(2) 0.002(2) 0.005(2)
N33 0.006(3) 0.014(3) 0.020(3) 0.002(2) 0.007(2) 0.006(2)
N44 0.007(3) 0.014(3) 0.016(3) 0.006(2) 0.003(2) 0.002(2)
N55 0.020(3) 0.012(3) 0.023(3) 0.008(2) 0.012(2) 0.012(2)
Fe1 0.0086(4) 0.0105(4) 0.0178(5) 0.0034(4) 0.0058(4) 0.0032(4)
Fe2 0.0092(5) 0.0112(4) 0.0176(5) 0.0033(4) 0.0061(4) 0.0040(4)
Fe3 0.0081(5) 0.0112(4) 0.0170(5) 0.0024(4) 0.0052(4) 0.0034(4)
C90A 0.019(4) 0.025(4) 0.029(4) 0.003(3) 0.008(3) 0.011(3)
C90B 0.019(4) 0.016(3) 0.028(4) 0.009(3) 0.007(3) 0.005(3)
C90C 0.016(3) 0.020(3) 0.021(4) -0.005(3) 0.008(3) 0.006(3)
C90D 0.013(3) 0.025(4) 0.024(4) 0.002(3) 0.005(3) 0.007(3)
C91A 0.013(3) 0.019(3) 0.028(4) 0.004(3) 0.009(3) 0.002(3)
C91B 0.025(4) 0.030(4) 0.024(4) 0.006(3) 0.009(3) 0.015(3)
C91C 0.027(4) 0.024(4) 0.030(4) 0.009(3) 0.009(3) 0.014(3)
C91D 0.028(4) 0.024(4) 0.025(4) 0.004(3) 0.013(3) 0.011(3)
C92A 0.025(4) 0.022(4) 0.045(5) 0.009(3) 0.014(4) 0.015(3)
C92B 0.020(4) 0.028(4) 0.032(4) 0.014(3) 0.006(3) 0.013(3)
C92C 0.022(4) 0.027(4) 0.027(4) 0.011(3) 0.013(3) 0.011(3)
C92D 0.031(4) 0.032(4) 0.031(4) 0.009(3) 0.019(4) 0.013(3)
C93A 0.017(4) 0.028(4) 0.041(5) 0.004(3) 0.011(3) 0.014(3)
C93B 0.045(5) 0.061(5) 0.032(5) 0.018(4) 0.017(4) 0.027(4)
C93C 0.016(3) 0.033(4) 0.035(4) 0.017(3) 0.013(3) 0.009(3)
C93D 0.046(5) 0.034(4) 0.035(5) 0.007(3) 0.029(4) 0.016(4)
N90 0.017(3) 0.024(3) 0.024(3) 0.001(2) 0.006(3) 0.010(2)
C80A 0.024(2) 0.0209(15) 0.029(2) 0.0089(18) 0.0124(19) 0.0044(16)
C81A 0.024(2) 0.0209(15) 0.029(2) 0.0089(18) 0.0124(19) 0.0044(16)
C82A 0.024(2) 0.0209(15) 0.029(2) 0.0089(18) 0.0124(19) 0.0044(16)
C83A 0.024(2) 0.0209(15) 0.029(2) 0.0089(18) 0.0124(19) 0.0044(16)
C84A 0.024(2) 0.0209(15) 0.029(2) 0.0089(18) 0.0124(19) 0.0044(16)
C85A 0.024(2) 0.0209(15) 0.029(2) 0.0089(18) 0.0124(19) 0.0044(16)
C84D 0.024(2) 0.0209(15) 0.029(2) 0.0089(18) 0.0124(19) 0.0044(16)
C85D 0.024(2) 0.0209(15) 0.029(2) 0.0089(18) 0.0124(19) 0.0044(16)
C80D 0.024(2) 0.0209(15) 0.029(2) 0.0089(18) 0.0124(19) 0.0044(16)
C81D 0.024(2) 0.0209(15) 0.029(2) 0.0089(18) 0.0124(19) 0.0044(16)
C82D 0.024(2) 0.0209(15) 0.029(2) 0.0089(18) 0.0124(19) 0.0044(16)
C83D 0.024(2) 0.0209(15) 0.029(2) 0.0089(18) 0.0124(19) 0.0044(16)
C80B 0.046(5) 0.048(5) 0.040(5) 0.013(5) 0.005(4) 0.020(4)
C81B 0.054(6) 0.048(5) 0.058(6) 0.019(5) 0.022(5) 0.022(5)
C82B 0.051(6) 0.058(6) 0.065(7) 0.016(5) 0.027(5) 0.024(5)
C83B 0.059(6) 0.053(5) 0.041(5) 0.027(5) 0.012(5) 0.020(5)
C84B 0.059(6) 0.048(5) 0.054(6) 0.024(5) 0.011(5) 0.018(5)
N80B 0.061(5) 0.044(4) 0.044(5) 0.011(4) -0.010(4) 0.012(4)
C80C 0.075(7) 0.083(7) 0.048(6) 0.021(5) 0.029(5) 0.062(6)
C81C 0.138(10) 0.066(7) 0.029(6) 0.009(5) 0.015(6) 0.060(7)
C82C 0.079(8) 0.082(8) 0.040(7) 0.027(6) 0.005(6) 0.018(6)
C83C 0.083(9) 0.152(12) 0.050(7) 0.028(8) 0.027(7) 0.079(9)
C84C 0.065(7) 0.076(7) 0.075(8) -0.020(6) 0.014(6) 0.035(6)
N80C 0.085(6) 0.065(5) 0.062(5) 0.021(4) 0.030(5) 0.048(5)

loop_
_atom_type_symbol
_atom_type_description
_atom_type_scat_dispersion_real
_atom_type_scat_dispersion_imag
_atom_type_scat_source
C C 0.0033 0.0016 'International Tables Vol C Tables 4.2.6.8 and 6.1.1.4'
H H 0.0000 0.0000 'International Tables Vol C Tables 4.2.6.8 and 6.1.1.4'
Fe Fe 0.3463 0.8444 'International Tables Vol C Tables 4.2.6.8 and 6.1.1.4'
N N 0.0061 0.0033 'International Tables Vol C Tables 4.2.6.8 and 6.1.1.4'

loop_
_geom_angle_atom_site_label_1
_geom_angle_atom_site_label_2
_geom_angle_atom_site_label_3
_geom_angle
_geom_angle_site_symmetry_1
_geom_angle_site_symmetry_3
C2 C1 H1A 109.5 . .
C2 C1 H1B 109.5 . .
H1A C1 H1B 109.5 . .
C2 C1 H1C 109.5 . .
H1A C1 H1C 109.5 . .
H1B C1 H1C 109.5 . .
C3 C2 C5 113.4(5) . .
C3 C2 C1 106.4(4) . .
C5 C2 C1 105.6(4) . .
C3 C2 C4 112.7(4) . .
C5 C2 C4 111.7(5) . .
C1 C2 C4 106.2(5) . .
N3 C3 C2 116.6(4) . .
N3 C3 H3A 108.1 . .
C2 C3 H3A 108.1 . .
N3 C3 H3B 108.1 . .
C2 C3 H3B 108.1 . .
H3A C3 H3B 107.3 . .
N4 C4 C2 117.0(5) . .
N4 C4 H4A 108.0 . .
C2 C4 H4A 108.0 . .
N4 C4 H4B 108.0 . .
C2 C4 H4B 108.0 . .
H4A C4 H4B 107.3 . .
N5 C5 C2 117.0(4) . .
N5 C5 H5A 108.1 . .
C2 C5 H5A 108.1 . .
N5 C5 H5B 108.1 . .
C2 C5 H5B 108.1 . .
H5A C5 H5B 107.3 . .
C32 C31 C36 118.9(5) . .
C32 C31 N3 125.1(5) . .
C36 C31 N3 116.0(5) . .
C31 C32 C33 121.3(5) . .
C31 C32 H32 119.3 . .
C33 C32 H32 119.3 . .
C34 C33 C32 119.6(5) . .
C34 C33 H33 120.2 . .
C32 C33 H33 120.2 . .
C33 C34 C35 120.1(5) . .
C33 C34 H34 119.9 . .
C35 C34 H34 119.9 . .
C34 C35 C36 121.6(5) . .
C34 C35 H35 119.2 . .
C36 C35 H35 119.2 . .
N33 C36 C35 124.2(5) . .
N33 C36 C31 117.5(5) . .
C35 C36 C31 118.3(5) . .
C42 C41 N4 124.8(5) . .
C42 C41 C46 118.2(5) . .
N4 C41 C46 116.9(5) . .
C41 C42 C43 121.1(6) . .
C41 C42 H42 119.5 . .
C43 C42 H42 119.5 . .
C44 C43 C42 120.3(6) . .
C44 C43 H43 119.8 . .
C42 C43 H43 119.8 . .
C43 C44 C45 119.5(6) . .
C43 C44 H44 120.2 . .
C45 C44 H44 120.2 . .
C46 C45 C44 121.9(6) . .
C46 C45 H45 119.1 . .
C44 C45 H45 119.1 . .
C45 C46 N44 123.9(5) . .
C45 C46 C41 118.9(5) . .
N44 C46 C41 117.1(5) . .
C52 C51 N5 125.6(5) . .
C52 C51 C56 117.7(5) . .
N5 C51 C56 116.6(5) . .
C53 C52 C51 121.4(5) . .
C53 C52 H52 119.3 . .
C51 C52 H52 119.3 . .
C54 C53 C52 120.5(5) . .
C54 C53 H53 119.7 . .
C52 C53 H53 119.7 . .
C53 C54 C55 119.0(6) . .
C53 C54 H54 120.5 . .
C55 C54 H54 120.5 . .
C56 C55 C54 121.6(5) . .
C56 C55 H55 119.2 . .
C54 C55 H55 119.2 . .
C55 C56 N55 124.4(5) . .
C55 C56 C51 119.7(5) . .
N55 C56 C51 115.9(5) . .
C31 N3 C3 112.5(4) . .
C31 N3 Fe1 111.2(3) . .
C3 N3 Fe1 127.7(3) . .
C31 N3 Fe3 114.6(3) . .
C3 N3 Fe3 110.9(3) . .
Fe1 N3 Fe3 74.01(14) . .
C41 N4 C4 112.1(4) . .
C41 N4 Fe2 110.7(3) . .
C4 N4 Fe2 127.1(3) . .
C41 N4 Fe1 115.0(3) . .
C4 N4 Fe1 112.5(3) . .
Fe2 N4 Fe1 74.21(14) . .
C51 N5 C5 112.2(4) . .
C51 N5 Fe3 112.3(3) . .
C5 N5 Fe3 127.5(3) . .
C51 N5 Fe2 114.2(3) . .
C5 N5 Fe2 110.1(3) . .
Fe3 N5 Fe2 74.50(14) . .
C36 N33 Fe1 113.9(3) . .
C36 N33 Fe2 119.6(3) . 2_666
Fe1 N33 Fe2 74.58(14) . 2_666
C36 N33 H33A 114.3 . .
Fe1 N33 H33A 114.3 . .
Fe2 N33 H33A 114.3 2_666 .
C46 N44 Fe2 113.4(4) . .
C46 N44 Fe3 120.0(3) . 2_666
Fe2 N44 Fe3 74.94(14) . 2_666
C46 N44 H44A 114.2 . .
Fe2 N44 H44A 114.2 . .
Fe3 N44 H44A 114.2 2_666 .
C56 N55 Fe3 114.1(4) . .
C56 N55 Fe1 117.3(3) . 2_666
Fe3 N55 Fe1 74.40(14) . 2_666
C56 N55 H55A 115.0 . .
Fe3 N55 H55A 115.0 . .
Fe1 N55 H55A 115.0 2_666 .
N33 Fe1 N3 79.40(17) . .
N33 Fe1 N4 162.78(17) . .
N3 Fe1 N4 92.21(16) . .
N33 Fe1 N55 90.53(16) . 2_666
N3 Fe1 N55 163.34(17) . 2_666
N4 Fe1 N55 93.82(16) . 2_666
N33 Fe1 Fe2 53.97(12) . 2_666
N3 Fe1 Fe2 94.48(13) . 2_666
N4 Fe1 Fe2 142.53(13) . 2_666
N55 Fe1 Fe2 90.15(13) 2_666 2_666
N33 Fe1 Fe3 101.90(13) . 2_666
N3 Fe1 Fe3 143.64(13) . 2_666
N4 Fe1 Fe3 93.79(12) . 2_666
N55 Fe1 Fe3 51.29(12) 2_666 2_666
Fe2 Fe1 Fe3 60.64(3) 2_666 2_666
N33 Fe1 Fe2 142.70(13) . .
N3 Fe1 Fe2 97.32(11) . .
N4 Fe1 Fe2 52.82(12) . .
N55 Fe1 Fe2 98.70(12) 2_666 .
Fe2 Fe1 Fe2 89.74(4) 2_666 .
Fe3 Fe1 Fe2 59.59(3) 2_666 .
N33 Fe1 Fe3 90.51(12) . .
N3 Fe1 Fe3 53.72(12) . .
N4 Fe1 Fe3 96.63(12) . .
N55 Fe1 Fe3 140.47(13) 2_666 .
Fe2 Fe1 Fe3 59.53(3) 2_666 .
Fe3 Fe1 Fe3 89.96(4) 2_666 .
Fe2 Fe1 Fe3 59.89(3) . .
N44 Fe2 N4 79.50(17) . .
N44 Fe2 N33 89.99(17) . 2_666
N4 Fe2 N33 163.34(16) . 2_666
N44 Fe2 N5 163.98(16) . .
N4 Fe2 N5 92.91(17) . .
N33 Fe2 N5 93.91(17) 2_666 .
N44 Fe2 Fe3 53.25(11) . 2_666
N4 Fe2 Fe3 94.01(12) . 2_666
N33 Fe2 Fe3 89.89(12) 2_666 2_666
N5 Fe2 Fe3 142.14(12) . 2_666
N44 Fe2 Fe1 101.59(13) . 2_666
N4 Fe2 Fe1 143.20(11) . 2_666
N33 Fe2 Fe1 51.46(11) 2_666 2_666
N5 Fe2 Fe1 92.95(12) . 2_666
Fe3 Fe2 Fe1 60.89(3) 2_666 2_666
N44 Fe2 Fe3 142.47(12) . .
N4 Fe2 Fe3 96.96(12) . .
N33 Fe2 Fe3 99.22(12) 2_666 .
N5 Fe2 Fe3 51.98(11) . .
Fe3 Fe2 Fe3 90.22(3) 2_666 .
Fe1 Fe2 Fe3 59.74(3) 2_666 .
N44 Fe2 Fe1 90.12(12) . .
N4 Fe2 Fe1 52.97(11) . .
N33 Fe2 Fe1 140.79(12) 2_666 .
N5 Fe2 Fe1 96.56(12) . .
Fe3 Fe2 Fe1 59.74(3) 2_666 .
Fe1 Fe2 Fe1 90.26(4) 2_666 .
Fe3 Fe2 Fe1 60.19(3) . .
N55 Fe3 N5 79.43(17) . .
N55 Fe3 N44 89.19(17) . 2_666
N5 Fe3 N44 162.70(17) . 2_666
N55 Fe3 N3 162.81(17) . .
N5 Fe3 N3 92.78(16) . .
N44 Fe3 N3 94.53(17) 2_666 .
N55 Fe3 Fe2 101.90(12) . 2_666
N5 Fe3 Fe2 143.24(12) . 2_666
N44 Fe3 Fe2 51.80(12) 2_666 2_666
N3 Fe3 Fe2 93.52(12) . 2_666
N55 Fe3 Fe1 54.30(12) . 2_666
N5 Fe3 Fe1 93.92(12) . 2_666
N44 Fe3 Fe1 89.86(13) 2_666 2_666
N3 Fe3 Fe1 142.28(12) . 2_666
Fe2 Fe3 Fe1 60.67(3) 2_666 2_666
N55 Fe3 Fe2 91.35(12) . .
N5 Fe3 Fe2 53.52(12) . .
N44 Fe3 Fe2 140.65(13) 2_666 .
N3 Fe3 Fe2 96.29(12) . .
Fe2 Fe3 Fe2 89.78(3) 2_666 .
Fe1 Fe3 Fe2 59.63(3) 2_666 .
N55 Fe3 Fe1 143.48(12) . .
N5 Fe3 Fe1 97.48(12) . .
N44 Fe3 Fe1 99.40(12) 2_666 .
N3 Fe3 Fe1 52.27(12) . .
Fe2 Fe3 Fe1 59.58(3) 2_666 .
Fe1 Fe3 Fe1 90.04(4) 2_666 .
Fe2 Fe3 Fe1 59.92(3) . .
N90 C90A C91A 115.8(5) . .
N90 C90A H90A 108.3 . .
C91A C90A H90A 108.3 . .
N90 C90A H90B 108.3 . .
C91A C90A H90B 108.3 . .
H90A C90A H90B 107.4 . .
C91B C90B N90 116.2(5) . .
C91B C90B H90C 108.2 . .
N90 C90B H90C 108.2 . .
C91B C90B H90D 108.2 . .
N90 C90B H90D 108.2 . .
H90C C90B H90D 107.4 . .
C91C C90C N90 116.0(5) . .
C91C C90C H90E 108.3 . .
N90 C90C H90E 108.3 . .
C91C C90C H90F 108.3 . .
N90 C90C H90F 108.3 . .
H90E C90C H90F 107.4 . .
C91D C90D N90 116.0(5) . .
C91D C90D H90G 108.3 . .
N90 C90D H90G 108.3 . .
C91D C90D H90H 108.3 . .
N90 C90D H90H 108.3 . .
H90G C90D H90H 107.4 . .
C92A C91A C90A 111.0(5) . .
C92A C91A H91A 109.4 . .
C90A C91A H91A 109.4 . .
C92A C91A H91B 109.4 . .
C90A C91A H91B 109.4 . .
H91A C91A H91B 108.0 . .
C92B C91B C90B 111.1(5) . .
C92B C91B H91C 109.4 . .
C90B C91B H91C 109.4 . .
C92B C91B H91D 109.4 . .
C90B C91B H91D 109.4 . .
H91C C91B H91D 108.0 . .
C90C C91C C92C 109.1(5) . .
C90C C91C H91E 109.9 . .
C92C C91C H91E 109.9 . .
C90C C91C H91F 109.9 . .
C92C C91C H91F 109.9 . .
H91E C91C H91F 108.3 . .
C92D C91D C90D 111.5(5) . .
C92D C91D H91G 109.3 . .
C90D C91D H91G 109.3 . .
C92D C91D H91H 109.3 . .
C90D C91D H91H 109.3 . .
H91G C91D H91H 108.0 . .
C91A C92A C93A 112.5(5) . .
C91A C92A H92A 109.1 . .
C93A C92A H92A 109.1 . .
C91A C92A H92B 109.1 . .
C93A C92A H92B 109.1 . .
H92A C92A H92B 107.8 . .
C91B C92B C93B 112.7(5) . .
C91B C92B H92C 109.1 . .
C93B C92B H92C 109.1 . .
C91B C92B H92D 109.1 . .
C93B C92B H92D 109.1 . .
H92C C92B H92D 107.8 . .
C93C C92C C91C 114.5(5) . .
C93C C92C H92E 108.6 . .
C91C C92C H92E 108.6 . .
C93C C92C H92F 108.6 . .
C91C C92C H92F 108.6 . .
H92E C92C H92F 107.6 . .
C91D C92D C93D 111.8(5) . .
C91D C92D H92G 109.3 . .
C93D C92D H92G 109.3 . .
C91D C92D H92H 109.3 . .
C93D C92D H92H 109.3 . .
H92G C92D H92H 107.9 . .
C92A C93A H93A 109.5 . .
C92A C93A H93B 109.5 . .
H93A C93A H93B 109.5 . .
C92A C93A H93C 109.5 . .
H93A C93A H93C 109.5 . .
H93B C93A H93C 109.5 . .
C92B C93B H93D 109.5 . .
C92B C93B H93E 109.5 . .
H93D C93B H93E 109.5 . .
C92B C93B H93F 109.5 . .
H93D C93B H93F 109.5 . .
H93E C93B H93F 109.5 . .
C92C C93C H93G 109.5 . .
C92C C93C H93H 109.5 . .
H93G C93C H93H 109.5 . .
C92C C93C H93I 109.5 . .
H93G C93C H93I 109.5 . .
H93H C93C H93I 109.5 . .
C92D C93D H93J 109.5 . .
C92D C93D H93K 109.5 . .
H93J C93D H93K 109.5 . .
C92D C93D H93L 109.5 . .
H93J C93D H93L 109.5 . .
H93K C93D H93L 109.5 . .
C90D N90 C90A 109.4(4) . .
C90D N90 C90B 108.3(4) . .
C90A N90 C90B 110.7(4) . .
C90D N90 C90C 111.7(4) . .
C90A N90 C90C 109.1(4) . .
C90B N90 C90C 107.8(4) . .
C81A C80A C85A 120.0 . .
C81A C80A H80A 120.0 . .
C85A C80A H80A 120.0 . .
C80A C81A C82A 120.0 . .
C80A C81A H81A 120.0 . .
C82A C81A H81A 120.0 . .
C83A C82A C81A 120.0 . .
C83A C82A H82A 120.0 . .
C81A C82A H82A 120.0 . .
C82A C83A C84A 120.0 . .
C82A C83A H83A 120.0 . .
C84A C83A H83A 120.0 . .
C85A C84A C83A 120.0 . .
C85A C84A H84A 120.0 . .
C83A C84A H84A 120.0 . .
C84A C85A C80A 120.0 . .
C84A C85A H85A 120.0 . .
C80A C85A H85A 120.0 . .
C85D C84D C83D 120.0 . .
C85D C84D H84D 120.0 . .
C83D C84D H84D 120.0 . .
C80D C85D C84D 120.0 . .
C80D C85D H85D 120.0 . .
C84D C85D H85D 120.0 . .
C85D C80D C81D 120.0 . .
C85D C80D H80D 120.0 . .
C81D C80D H80D 120.0 . .
C82D C81D C80D 120.0 . .
C82D C81D H81D 120.0 . .
C80D C81D H81D 120.0 . .
C83D C82D C81D 120.0 . .
C83D C82D H82D 120.0 . .
C81D C82D H82D 120.0 . .
C82D C83D C84D 120.0 . .
C82D C83D H83D 120.0 . .
C84D C83D H83D 120.0 . .
C81B C80B N80B 125.5(8) . .
C81B C80B H80B 117.3 . .
N80B C80B H80B 117.3 . .
C82B C81B C80B 118.5(8) . .
C82B C81B H81B 120.8 . .
C80B C81B H81B 120.8 . .
C81B C82B C83B 119.8(8) . .
C81B C82B H82B 120.1 . .
C83B C82B H82B 120.1 . .
C84B C83B C82B 118.3(8) . .
C84B C83B H83B 120.9 . .
C82B C83B H83B 120.9 . .
N80B C84B C83B 122.1(8) . .
N80B C84B H84B 119.0 . .
C83B C84B H84B 119.0 . .
C80B N80B C84B 115.7(7) . .
N80C C80C C81C 122.0(8) . .
N80C C80C H80C 119.0 . .
C81C C80C H80C 119.0 . .
C82C C81C C80C 115.1(9) . .
C82C C81C H81C 122.4 . .
C80C C81C H81C 122.4 . .
C83C C82C C81C 120.2(10) . .
C83C C82C H82C 119.9 . .
C81C C82C H82C 119.9 . .
C82C C83C C84C 120.0(10) . .
C82C C83C H83C 120.0 . .
C84C C83C H83C 120.0 . .
N80C C84C C83C 123.6(10) . .
N80C C84C H84C 118.2 . .
C83C C84C H84C 118.2 . .
C84C N80C C80C 118.5(8) . .

loop_
_geom_bond_atom_site_label_1
_geom_bond_atom_site_label_2
_geom_bond_distance
_geom_bond_site_symmetry_2
C1 C2 1.536(7) .
C1 H1A 0.9800 .
C1 H1B 0.9800 .
C1 H1C 0.9800 .
C2 C3 1.520(7) .
C2 C5 1.522(7) .
C2 C4 1.538(7) .
C3 N3 1.476(6) .
C3 H3A 0.9900 .
C3 H3B 0.9900 .
C4 N4 1.457(7) .
C4 H4A 0.9900 .
C4 H4B 0.9900 .
C5 N5 1.487(7) .
C5 H5A 0.9900 .
C5 H5B 0.9900 .
C31 C32 1.394(7) .
C31 C36 1.419(7) .
C31 N3 1.435(6) .
C32 C33 1.404(7) .
C32 H32 0.9500 .
C33 C34 1.374(7) .
C33 H33 0.9500 .
C34 C35 1.383(7) .
C34 H34 0.9500 .
C35 C36 1.410(7) .
C35 H35 0.9500 .
C36 N33 1.392(6) .
C41 C42 1.397(7) .
C41 N4 1.417(7) .
C41 C46 1.426(7) .
C42 C43 1.401(8) .
C42 H42 0.9500 .
C43 C44 1.365(8) .
C43 H43 0.9500 .
C44 C45 1.390(7) .
C44 H44 0.9500 .
C45 C46 1.387(7) .
C45 H45 0.9500 .
C46 N44 1.392(7) .
C51 C52 1.402(7) .
C51 N5 1.407(6) .
C51 C56 1.432(8) .
C52 C53 1.399(7) .
C52 H52 0.9500 .
C53 C54 1.378(8) .
C53 H53 0.9500 .
C54 C55 1.403(7) .
C54 H54 0.9500 .
C55 C56 1.385(7) .
C55 H55 0.9500 .
C56 N55 1.403(6) .
N3 Fe1 2.133(4) .
N3 Fe3 2.174(5) .
N4 Fe2 2.141(5) .
N4 Fe1 2.145(4) .
N5 Fe3 2.113(4) .
N5 Fe2 2.157(4) .
N33 Fe1 2.076(4) .
N33 Fe2 2.147(4) 2_666
N33 H33A 0.9300 .
N44 Fe2 2.082(4) .
N44 Fe3 2.122(4) 2_666
N44 H44A 0.9300 .
N55 Fe3 2.076(5) .
N55 Fe1 2.160(4) 2_666
N55 H55A 0.9300 .
Fe1 N55 2.160(4) 2_666
Fe1 Fe2 2.5590(12) 2_666
Fe1 Fe3 2.5618(12) 2_666
Fe1 Fe2 2.5855(12) .
Fe1 Fe3 2.5925(12) .
Fe2 N33 2.147(4) 2_666
Fe2 Fe3 2.5577(12) 2_666
Fe2 Fe1 2.5589(12) 2_666
Fe2 Fe3 2.5849(12) .
Fe3 N44 2.122(4) 2_666
Fe3 Fe2 2.5576(12) 2_666
Fe3 Fe1 2.5618(12) 2_666
C90A N90 1.523(7) .
C90A C91A 1.533(7) .
C90A H90A 0.9900 .
C90A H90B 0.9900 .
C90B C91B 1.509(8) .
C90B N90 1.524(7) .
C90B H90C 0.9900 .
C90B H90D 0.9900 .
C90C C91C 1.522(8) .
C90C N90 1.532(7) .
C90C H90E 0.9900 .
C90C H90F 0.9900 .
C90D C91D 1.517(7) .
C90D N90 1.519(7) .
C90D H90G 0.9900 .
C90D H90H 0.9900 .
C91A C92A 1.510(7) .
C91A H91A 0.9900 .
C91A H91B 0.9900 .
C91B C92B 1.503(8) .
C91B H91C 0.9900 .
C91B H91D 0.9900 .
C91C C92C 1.547(7) .
C91C H91E 0.9900 .
C91C H91F 0.9900 .
C91D C92D 1.509(8) .
C91D H91G 0.9900 .
C91D H91H 0.9900 .
C92A C93A 1.512(7) .
C92A H92A 0.9900 .
C92A H92B 0.9900 .
C92B C93B 1.517(8) .
C92B H92C 0.9900 .
C92B H92D 0.9900 .
C92C C93C 1.510(8) .
C92C H92E 0.9900 .
C92C H92F 0.9900 .
C92D C93D 1.528(8) .
C92D H92G 0.9900 .
C92D H92H 0.9900 .
C93A H93A 0.9800 .
C93A H93B 0.9800 .
C93A H93C 0.9800 .
C93B H93D 0.9800 .
C93B H93E 0.9800 .
C93B H93F 0.9800 .
C93C H93G 0.9800 .
C93C H93H 0.9800 .
C93C H93I 0.9800 .
C93D H93J 0.9800 .
C93D H93K 0.9800 .
C93D H93L 0.9800 .
C80A C81A 1.3900 .
C80A C85A 1.3900 .
C80A H80A 0.9500 .
C81A C82A 1.3900 .
C81A H81A 0.9500 .
C82A C83A 1.3900 .
C82A H82A 0.9500 .
C83A C84A 1.3900 .
C83A H83A 0.9500 .
C84A C85A 1.3900 .
C84A H84A 0.9500 .
C85A H85A 0.9500 .
C84D C85D 1.3900 .
C84D C83D 1.3900 .
C84D H84D 0.9500 .
C85D C80D 1.3900 .
C85D H85D 0.9500 .
C80D C81D 1.3900 .
C80D H80D 0.9500 .
C81D C82D 1.3900 .
C81D H81D 0.9500 .
C82D C83D 1.3900 .
C82D H82D 0.9500 .
C83D H83D 0.9500 .
C80B C81B 1.333(10) .
C80B N80B 1.337(9) .
C80B H80B 0.9500 .
C81B C82B 1.321(10) .
C81B H81B 0.9500 .
C82B C83B 1.384(10) .
C82B H82B 0.9500 .
C83B C84B 1.371(10) .
C83B H83B 0.9500 .
C84B N80B 1.338(9) .
C84B H84B 0.9500 .
C80C N80C 1.317(9) .
C80C C81C 1.391(11) .
C80C H80C 0.9500 .
C81C C82C 1.369(12) .
C81C H81C 0.9500 .
C82C C83C 1.309(12) .
C82C H82C 0.9500 .
C83C C84C 1.323(13) .
C83C H83C 0.9500 .
C84C N80C 1.260(10) .
C84C H84C 0.9500 .

loop_
_geom_torsion_atom_site_label_1
_geom_torsion_atom_site_label_2
_geom_torsion_atom_site_label_3
_geom_torsion_atom_site_label_4
_geom_torsion
_geom_torsion_site_symmetry_1
_geom_torsion_site_symmetry_4
C5 C2 C3 N3 79.5(6) . .
C1 C2 C3 N3 -164.8(5) . .
C4 C2 C3 N3 -48.7(6) . .
C3 C2 C4 N4 79.0(6) . .
C5 C2 C4 N4 -50.1(6) . .
C1 C2 C4 N4 -164.8(4) . .
C3 C2 C5 N5 -47.7(7) . .
C1 C2 C5 N5 -163.9(4) . .
C4 C2 C5 N5 81.0(6) . .
C36 C31 C32 C33 -3.7(8) . .
N3 C31 C32 C33 178.6(5) . .
C31 C32 C33 C34 2.4(9) . .
C32 C33 C34 C35 -0.1(9) . .
C33 C34 C35 C36 -0.6(9) . .
C34 C35 C36 N33 -180.0(5) . .
C34 C35 C36 C31 -0.8(9) . .
C32 C31 C36 N33 -177.9(5) . .
N3 C31 C36 N33 0.0(8) . .
C32 C31 C36 C35 2.9(8) . .
N3 C31 C36 C35 -179.2(5) . .
N4 C41 C42 C43 -175.6(5) . .
C46 C41 C42 C43 0.4(8) . .
C41 C42 C43 C44 -1.0(8) . .
C42 C43 C44 C45 0.5(8) . .
C43 C44 C45 C46 0.5(8) . .
C44 C45 C46 N44 175.7(5) . .
C44 C45 C46 C41 -1.0(8) . .
C42 C41 C46 C45 0.5(7) . .
N4 C41 C46 C45 176.9(5) . .
C42 C41 C46 N44 -176.4(4) . .
N4 C41 C46 N44 -0.1(7) . .
N5 C51 C52 C53 178.5(5) . .
C56 C51 C52 C53 -1.3(8) . .
C51 C52 C53 C54 1.3(8) . .
C52 C53 C54 C55 0.1(8) . .
C53 C54 C55 C56 -1.4(8) . .
C54 C55 C56 N55 -178.5(5) . .
C54 C55 C56 C51 1.3(8) . .
C52 C51 C56 C55 0.0(8) . .
N5 C51 C56 C55 -179.8(5) . .
C52 C51 C56 N55 179.8(5) . .
N5 C51 C56 N55 0.0(7) . .
C32 C31 N3 C3 16.8(8) . .
C36 C31 N3 C3 -160.8(5) . .
C32 C31 N3 Fe1 167.4(5) . .
C36 C31 N3 Fe1 -10.3(6) . .
C32 C31 N3 Fe3 -111.1(5) . .
C36 C31 N3 Fe3 71.2(5) . .
C2 C3 N3 C31 164.3(5) . .
C2 C3 N3 Fe1 19.7(7) . .
C2 C3 N3 Fe3 -65.9(5) . .
C42 C41 N4 C4 16.9(7) . .
C46 C41 N4 C4 -159.2(4) . .
C42 C41 N4 Fe2 165.0(4) . .
C46 C41 N4 Fe2 -11.1(5) . .
C42 C41 N4 Fe1 -113.3(5) . .
C46 C41 N4 Fe1 70.6(5) . .
C2 C4 N4 C41 163.8(4) . .
C2 C4 N4 Fe2 22.0(6) . .
C2 C4 N4 Fe1 -64.8(5) . .
C52 C51 N5 C5 19.7(7) . .
C56 C51 N5 C5 -160.5(5) . .
C52 C51 N5 Fe3 171.2(4) . .
C56 C51 N5 Fe3 -9.0(6) . .
C52 C51 N5 Fe2 -106.4(5) . .
C56 C51 N5 Fe2 73.4(5) . .
C2 C5 N5 C51 164.4(4) . .
C2 C5 N5 Fe3 18.3(7) . .
C2 C5 N5 Fe2 -67.2(5) . .
C35 C36 N33 Fe1 -170.0(4) . .
C31 C36 N33 Fe1 10.8(6) . .
C35 C36 N33 Fe2 104.8(6) . 2_666
C31 C36 N33 Fe2 -74.4(6) . 2_666
C45 C46 N44 Fe2 -165.1(4) . .
C41 C46 N44 Fe2 11.7(6) . .
C45 C46 N44 Fe3 109.3(5) . 2_666
C41 C46 N44 Fe3 -73.8(5) . 2_666
C55 C56 N55 Fe3 -171.0(4) . .
C51 C56 N55 Fe3 9.2(6) . .
C55 C56 N55 Fe1 104.8(5) . 2_666
C51 C56 N55 Fe1 -75.0(5) . 2_666
C36 N33 Fe1 N3 -12.5(4) . .
Fe2 N33 Fe1 N3 103.55(16) 2_666 .
C36 N33 Fe1 N4 49.4(7) . .
Fe2 N33 Fe1 N4 165.4(5) 2_666 .
C36 N33 Fe1 N55 154.2(4) . 2_666
Fe2 N33 Fe1 N55 -89.80(15) 2_666 2_666
C36 N33 Fe1 Fe2 -116.0(4) . 2_666
C36 N33 Fe1 Fe3 -155.4(3) . 2_666
Fe2 N33 Fe1 Fe3 -39.38(11) 2_666 2_666
C36 N33 Fe1 Fe2 -100.6(4) . .
Fe2 N33 Fe1 Fe2 15.4(3) 2_666 .
C36 N33 Fe1 Fe3 -65.3(4) . .
Fe2 N33 Fe1 Fe3 50.69(9) 2_666 .
C31 N3 Fe1 N33 12.1(3) . .
C3 N3 Fe1 N33 157.1(4) . .
Fe3 N3 Fe1 N33 -98.55(16) . .
C31 N3 Fe1 N4 -152.7(4) . .
C3 N3 Fe1 N4 -7.8(4) . .
Fe3 N3 Fe1 N4 96.60(15) . .
C31 N3 Fe1 N55 -41.5(8) . 2_666
C3 N3 Fe1 N55 103.4(7) . 2_666
Fe3 N3 Fe1 N55 -152.2(5) . 2_666
C31 N3 Fe1 Fe2 64.2(3) . 2_666
C3 N3 Fe1 Fe2 -150.9(4) . 2_666
Fe3 N3 Fe1 Fe2 -46.49(9) . 2_666
C31 N3 Fe1 Fe3 107.8(3) . 2_666
C3 N3 Fe1 Fe3 -107.2(4) . 2_666
Fe3 N3 Fe1 Fe3 -2.8(2) . 2_666
C31 N3 Fe1 Fe2 154.5(3) . .
C3 N3 Fe1 Fe2 -60.6(4) . .
Fe3 N3 Fe1 Fe2 43.82(10) . .
C31 N3 Fe1 Fe3 110.7(4) . .
C3 N3 Fe1 Fe3 -104.4(4) . .
C41 N4 Fe1 N33 96.4(6) . .
C4 N4 Fe1 N33 -33.6(8) . .
Fe2 N4 Fe1 N33 -157.7(5) . .
C41 N4 Fe1 N3 156.6(4) . .
C4 N4 Fe1 N3 26.6(4) . .
Fe2 N4 Fe1 N3 -97.51(15) . .
C41 N4 Fe1 N55 -7.8(4) . 2_666
C4 N4 Fe1 N55 -137.9(4) . 2_666
Fe2 N4 Fe1 N55 98.03(15) . 2_666
C41 N4 Fe1 Fe2 -103.1(4) . 2_666
C4 N4 Fe1 Fe2 126.9(3) . 2_666
Fe2 N4 Fe1 Fe2 2.8(2) . 2_666
C41 N4 Fe1 Fe3 -59.3(4) . 2_666
C4 N4 Fe1 Fe3 170.7(3) . 2_666
Fe2 N4 Fe1 Fe3 46.61(10) . 2_666
C41 N4 Fe1 Fe2 -105.9(4) . .
C4 N4 Fe1 Fe2 124.1(4) . .
C41 N4 Fe1 Fe3 -149.7(4) . .
C4 N4 Fe1 Fe3 80.3(3) . .
Fe2 N4 Fe1 Fe3 -43.79(10) . .
C46 N44 Fe2 N4 -13.4(3) . .
Fe3 N44 Fe2 N4 103.12(15) 2_666 .
C46 N44 Fe2 N33 153.6(3) . 2_666
Fe3 N44 Fe2 N33 -89.87(15) 2_666 2_666
C46 N44 Fe2 N5 49.3(8) . .
Fe3 N44 Fe2 N5 165.9(6) 2_666 .
C46 N44 Fe2 Fe3 -116.6(4) . 2_666
C46 N44 Fe2 Fe1 -155.9(3) . 2_666
Fe3 N44 Fe2 Fe1 -39.37(12) 2_666 2_666
C46 N44 Fe2 Fe3 -101.2(3) . .
Fe3 N44 Fe2 Fe3 15.4(3) 2_666 .
C46 N44 Fe2 Fe1 -65.6(3) . .
Fe3 N44 Fe2 Fe1 50.92(10) 2_666 .
C41 N4 Fe2 N44 13.0(3) . .
C4 N4 Fe2 N44 155.2(4) . .
Fe1 N4 Fe2 N44 -98.19(15) . .
C41 N4 Fe2 N33 -38.6(8) . 2_666
C4 N4 Fe2 N33 103.6(7) . 2_666
Fe1 N4 Fe2 N33 -149.9(5) . 2_666
C41 N4 Fe2 N5 -152.7(3) . .
C4 N4 Fe2 N5 -10.6(4) . .
Fe1 N4 Fe2 N5 96.03(14) . .
C41 N4 Fe2 Fe3 64.5(3) . 2_666
C4 N4 Fe2 Fe3 -153.3(4) . 2_666
Fe1 N4 Fe2 Fe3 -46.73(10) . 2_666
C41 N4 Fe2 Fe1 108.4(3) . 2_666
C4 N4 Fe2 Fe1 -109.4(4) . 2_666
Fe1 N4 Fe2 Fe1 -2.8(3) . 2_666
C41 N4 Fe2 Fe3 155.2(3) . .
C4 N4 Fe2 Fe3 -62.6(4) . .
Fe1 N4 Fe2 Fe3 43.99(10) . .
C41 N4 Fe2 Fe1 111.2(3) . .
C4 N4 Fe2 Fe1 -106.6(4) . .
C51 N5 Fe2 N44 94.5(7) . .
C5 N5 Fe2 N44 -32.8(8) . .
Fe3 N5 Fe2 N44 -157.6(6) . .
C51 N5 Fe2 N4 155.5(4) . .
C5 N5 Fe2 N4 28.2(3) . .
Fe3 N5 Fe2 N4 -96.56(15) . .
C51 N5 Fe2 N33 -9.3(4) . 2_666
C5 N5 Fe2 N33 -136.6(3) . 2_666
Fe3 N5 Fe2 N33 98.64(15) . 2_666
C51 N5 Fe2 Fe3 -104.2(4) . 2_666
C5 N5 Fe2 Fe3 128.6(3) . 2_666
Fe3 N5 Fe2 Fe3 3.8(3) . 2_666
C51 N5 Fe2 Fe1 -60.8(3) . 2_666
C5 N5 Fe2 Fe1 171.9(3) . 2_666
Fe3 N5 Fe2 Fe1 47.09(10) . 2_666
C51 N5 Fe2 Fe3 -107.9(4) . .
C5 N5 Fe2 Fe3 124.8(3) . .
C51 N5 Fe2 Fe1 -151.4(3) . .
C5 N5 Fe2 Fe1 81.3(3) . .
Fe3 N5 Fe2 Fe1 -43.51(11) . .
N33 Fe1 Fe2 N44 -114.0(2) . .
N3 Fe1 Fe2 N44 163.92(17) . .
N4 Fe1 Fe2 N44 76.71(19) . .
N55 Fe1 Fe2 N44 -11.49(18) 2_666 .
Fe2 Fe1 Fe2 N44 -101.60(13) 2_666 .
Fe3 Fe1 Fe2 N44 -46.06(12) 2_666 .
Fe3 Fe1 Fe2 N44 -155.90(13) . .
N33 Fe1 Fe2 N4 169.3(3) . .
N3 Fe1 Fe2 N4 87.21(19) . .
N55 Fe1 Fe2 N4 -88.20(19) 2_666 .
Fe2 Fe1 Fe2 N4 -178.31(15) 2_666 .
Fe3 Fe1 Fe2 N4 -122.77(15) 2_666 .
Fe3 Fe1 Fe2 N4 127.39(15) . .
N33 Fe1 Fe2 N33 -23.9(4) . 2_666
N3 Fe1 Fe2 N33 -105.9(2) . 2_666
N4 Fe1 Fe2 N33 166.8(2) . 2_666
N55 Fe1 Fe2 N33 78.6(2) 2_666 2_666
Fe2 Fe1 Fe2 N33 -11.47(19) 2_666 2_666
Fe3 Fe1 Fe2 N33 44.07(19) 2_666 2_666
Fe3 Fe1 Fe2 N33 -65.77(19) . 2_666
N33 Fe1 Fe2 N5 80.6(2) . .
N3 Fe1 Fe2 N5 -1.49(18) . .
N4 Fe1 Fe2 N5 -88.70(19) . .
N55 Fe1 Fe2 N5 -176.90(18) 2_666 .
Fe2 Fe1 Fe2 N5 92.99(12) 2_666 .
Fe3 Fe1 Fe2 N5 148.53(13) 2_666 .
Fe3 Fe1 Fe2 N5 38.69(12) . .
N33 Fe1 Fe2 Fe3 -67.9(2) . 2_666
N3 Fe1 Fe2 Fe3 -150.01(13) . 2_666
N4 Fe1 Fe2 Fe3 122.77(15) . 2_666
N55 Fe1 Fe2 Fe3 34.57(13) 2_666 2_666
Fe2 Fe1 Fe2 Fe3 -55.53(3) 2_666 2_666
Fe3 Fe1 Fe2 Fe3 -109.84(3) . 2_666
N33 Fe1 Fe2 Fe1 -12.4(2) . 2_666
N3 Fe1 Fe2 Fe1 -94.48(13) . 2_666
N4 Fe1 Fe2 Fe1 178.30(15) . 2_666
N55 Fe1 Fe2 Fe1 90.11(13) 2_666 2_666
Fe2 Fe1 Fe2 Fe1 0.0 2_666 2_666
Fe3 Fe1 Fe2 Fe1 55.53(3) 2_666 2_666
Fe3 Fe1 Fe2 Fe1 -54.31(3) . 2_666
N33 Fe1 Fe2 Fe3 41.9(2) . .
N3 Fe1 Fe2 Fe3 -40.18(13) . .
N4 Fe1 Fe2 Fe3 -127.39(15) . .
N55 Fe1 Fe2 Fe3 144.41(13) 2_666 .
Fe2 Fe1 Fe2 Fe3 54.30(3) 2_666 .
Fe3 Fe1 Fe2 Fe3 109.84(3) 2_666 .
C56 N55 Fe3 N5 -10.7(3) . .
Fe1 N55 Fe3 N5 102.69(15) 2_666 .
C56 N55 Fe3 N44 156.2(4) . 2_666
Fe1 N55 Fe3 N44 -90.41(15) 2_666 2_666
C56 N55 Fe3 N3 53.4(7) . .
Fe1 N55 Fe3 N3 166.8(5) 2_666 .
C56 N55 Fe3 Fe2 -153.3(3) . 2_666
Fe1 N55 Fe3 Fe2 -39.83(11) 2_666 2_666
C56 N55 Fe3 Fe1 -113.4(4) . 2_666
C56 N55 Fe3 Fe2 -63.2(3) . .
Fe1 N55 Fe3 Fe2 50.23(9) 2_666 .
C56 N55 Fe3 Fe1 -99.0(4) . .
Fe1 N55 Fe3 Fe1 14.4(2) 2_666 .
C51 N5 Fe3 N55 10.6(3) . .
C5 N5 Fe3 N55 156.7(5) . .
Fe2 N5 Fe3 N55 -99.66(16) . .
C51 N5 Fe3 N44 -39.1(8) . 2_666
C5 N5 Fe3 N44 107.1(7) . 2_666
Fe2 N5 Fe3 N44 -149.3(5) . 2_666
C51 N5 Fe3 N3 -154.0(4) . .
C5 N5 Fe3 N3 -7.9(4) . .
Fe2 N5 Fe3 N3 95.77(15) . .
C51 N5 Fe3 Fe2 106.3(3) . 2_666
C5 N5 Fe3 Fe2 -107.5(4) . 2_666
Fe2 N5 Fe3 Fe2 -3.9(3) . 2_666
C51 N5 Fe3 Fe1 63.1(3) . 2_666
C5 N5 Fe3 Fe1 -150.7(4) . 2_666
Fe2 N5 Fe3 Fe1 -47.09(10) . 2_666
C51 N5 Fe3 Fe2 110.2(4) . .
C5 N5 Fe3 Fe2 -103.6(4) . .
C51 N5 Fe3 Fe1 153.7(3) . .
C5 N5 Fe3 Fe1 -60.2(4) . .
Fe2 N5 Fe3 Fe1 43.47(11) . .
C31 N3 Fe3 N55 94.0(6) . .
C3 N3 Fe3 N55 -34.8(7) . .
Fe1 N3 Fe3 N55 -159.6(5) . .
C31 N3 Fe3 N5 156.2(4) . .
C3 N3 Fe3 N5 27.5(3) . .
Fe1 N3 Fe3 N5 -97.31(15) . .
C31 N3 Fe3 N44 -8.1(4) . 2_666
C3 N3 Fe3 N44 -136.8(3) . 2_666
Fe1 N3 Fe3 N44 98.39(15) . 2_666
C31 N3 Fe3 Fe2 -60.0(4) . 2_666
C3 N3 Fe3 Fe2 171.3(3) . 2_666
Fe1 N3 Fe3 Fe2 46.46(9) . 2_666
C31 N3 Fe3 Fe1 -103.7(4) . 2_666
C3 N3 Fe3 Fe1 127.6(3) . 2_666
Fe1 N3 Fe3 Fe1 2.7(2) . 2_666
C31 N3 Fe3 Fe2 -150.2(3) . .
C3 N3 Fe3 Fe2 81.1(3) . .
Fe1 N3 Fe3 Fe2 -43.71(10) . .
C31 N3 Fe3 Fe1 -106.4(4) . .
C3 N3 Fe3 Fe1 124.8(4) . .
N44 Fe2 Fe3 N55 -114.2(2) . .
N4 Fe2 Fe3 N55 164.03(17) . .
N33 Fe2 Fe3 N55 -11.98(17) 2_666 .
N5 Fe2 Fe3 N55 75.78(19) . .
Fe3 Fe2 Fe3 N55 -101.90(12) 2_666 .
Fe1 Fe2 Fe3 N55 -46.35(12) 2_666 .
Fe1 Fe2 Fe3 N55 -156.25(12) . .
N44 Fe2 Fe3 N5 170.1(3) . .
N4 Fe2 Fe3 N5 88.26(19) . .
N33 Fe2 Fe3 N5 -87.76(19) 2_666 .
Fe3 Fe2 Fe3 N5 -177.68(16) 2_666 .
Fe1 Fe2 Fe3 N5 -122.12(16) 2_666 .
Fe1 Fe2 Fe3 N5 127.97(16) . .
N44 Fe2 Fe3 N44 -23.8(4) . 2_666
N4 Fe2 Fe3 N44 -105.6(2) . 2_666
N33 Fe2 Fe3 N44 78.4(2) 2_666 2_666
N5 Fe2 Fe3 N44 166.1(3) . 2_666
Fe3 Fe2 Fe3 N44 -11.5(2) 2_666 2_666
Fe1 Fe2 Fe3 N44 44.0(2) 2_666 2_666
Fe1 Fe2 Fe3 N44 -65.9(2) . 2_666
N44 Fe2 Fe3 N3 81.3(2) . .
N4 Fe2 Fe3 N3 -0.55(17) . .
N33 Fe2 Fe3 N3 -176.56(17) 2_666 .
N5 Fe2 Fe3 N3 -88.80(19) . .
Fe3 Fe2 Fe3 N3 93.52(12) 2_666 .
Fe1 Fe2 Fe3 N3 149.07(12) 2_666 .
Fe1 Fe2 Fe3 N3 39.17(12) . .
N44 Fe2 Fe3 Fe2 -12.3(2) . 2_666
N4 Fe2 Fe3 Fe2 -94.06(12) . 2_666
N33 Fe2 Fe3 Fe2 89.92(12) 2_666 2_666
N5 Fe2 Fe3 Fe2 177.68(16) . 2_666
Fe3 Fe2 Fe3 Fe2 0.0 2_666 2_666
Fe1 Fe2 Fe3 Fe2 55.56(3) 2_666 2_666
Fe1 Fe2 Fe3 Fe2 -54.35(3) . 2_666
N44 Fe2 Fe3 Fe1 -67.8(2) . 2_666
N4 Fe2 Fe3 Fe1 -149.62(12) . 2_666
N33 Fe2 Fe3 Fe1 34.36(12) 2_666 2_666
N5 Fe2 Fe3 Fe1 122.12(15) . 2_666
Fe3 Fe2 Fe3 Fe1 -55.56(3) 2_666 2_666
Fe1 Fe2 Fe3 Fe1 -109.90(3) . 2_666
N44 Fe2 Fe3 Fe1 42.1(2) . .
N4 Fe2 Fe3 Fe1 -39.72(12) . .
N33 Fe2 Fe3 Fe1 144.27(12) 2_666 .
N5 Fe2 Fe3 Fe1 -127.97(16) . .
Fe3 Fe2 Fe3 Fe1 54.34(3) 2_666 .
Fe1 Fe2 Fe3 Fe1 109.90(3) 2_666 .
N33 Fe1 Fe3 N55 -113.5(2) . .
N3 Fe1 Fe3 N55 170.0(3) . .
N4 Fe1 Fe3 N55 82.2(2) . .
N55 Fe1 Fe3 N55 -22.1(4) 2_666 .
Fe2 Fe1 Fe3 N55 -67.0(2) 2_666 .
Fe3 Fe1 Fe3 N55 -11.6(2) 2_666 .
Fe2 Fe1 Fe3 N55 42.6(2) . .
N33 Fe1 Fe3 N5 164.14(17) . .
N3 Fe1 Fe3 N5 87.72(18) . .
N4 Fe1 Fe3 N5 -0.15(18) . .
N55 Fe1 Fe3 N5 -104.4(2) 2_666 .
Fe2 Fe1 Fe3 N5 -149.31(13) 2_666 .
Fe3 Fe1 Fe3 N5 -93.96(13) 2_666 .
Fe2 Fe1 Fe3 N5 -39.74(13) . .
N33 Fe1 Fe3 N44 -12.03(17) . 2_666
N3 Fe1 Fe3 N44 -88.46(19) . 2_666
N4 Fe1 Fe3 N44 -176.33(18) . 2_666
N55 Fe1 Fe3 N44 79.4(2) 2_666 2_666
Fe2 Fe1 Fe3 N44 34.51(13) 2_666 2_666
Fe3 Fe1 Fe3 N44 89.87(13) 2_666 2_666
Fe2 Fe1 Fe3 N44 144.08(13) . 2_666
N33 Fe1 Fe3 N3 76.42(19) . .
N4 Fe1 Fe3 N3 -87.87(18) . .
N55 Fe1 Fe3 N3 167.9(2) 2_666 .
Fe2 Fe1 Fe3 N3 122.97(14) 2_666 .
Fe3 Fe1 Fe3 N3 178.32(14) 2_666 .
Fe2 Fe1 Fe3 N3 -127.46(14) . .
N33 Fe1 Fe3 Fe2 -46.55(12) . 2_666
N3 Fe1 Fe3 Fe2 -122.97(14) . 2_666
N4 Fe1 Fe3 Fe2 149.16(13) . 2_666
N55 Fe1 Fe3 Fe2 44.90(18) 2_666 2_666
Fe3 Fe1 Fe3 Fe2 55.35(3) 2_666 2_666
Fe2 Fe1 Fe3 Fe2 109.57(3) . 2_666
N33 Fe1 Fe3 Fe1 -101.90(13) . 2_666
N3 Fe1 Fe3 Fe1 -178.32(14) . 2_666
N4 Fe1 Fe3 Fe1 93.81(12) . 2_666
N55 Fe1 Fe3 Fe1 -10.45(18) 2_666 2_666
Fe2 Fe1 Fe3 Fe1 -55.35(3) 2_666 2_666
Fe3 Fe1 Fe3 Fe1 0.0 2_666 2_666
Fe2 Fe1 Fe3 Fe1 54.22(3) . 2_666
N33 Fe1 Fe3 Fe2 -156.12(13) . .
N3 Fe1 Fe3 Fe2 127.46(14) . .
N4 Fe1 Fe3 Fe2 39.59(12) . .
N55 Fe1 Fe3 Fe2 -64.67(18) 2_666 .
Fe2 Fe1 Fe3 Fe2 -109.57(3) 2_666 .
Fe3 Fe1 Fe3 Fe2 -54.22(3) 2_666 .
N90 C90A C91A C92A 160.7(5) . .
N90 C90B C91B C92B -170.7(5) . .
N90 C90C C91C C92C -170.3(5) . .
N90 C90D C91D C92D -171.4(5) . .
C90A C91A C92A C93A 178.8(5) . .
C90B C91B C92B C93B -175.3(5) . .
C90C C91C C92C C93C -63.1(7) . .
C90D C91D C92D C93D 178.9(5) . .
C91D C90D N90 C90A 171.7(5) . .
C91D C90D N90 C90B -67.6(6) . .
C91D C90D N90 C90C 50.9(6) . .
C91A C90A N90 C90D 59.0(6) . .
C91A C90A N90 C90B -60.2(6) . .
C91A C90A N90 C90C -178.6(5) . .
C91B C90B N90 C90D -171.6(5) . .
C91B C90B N90 C90A -51.8(6) . .
C91B C90B N90 C90C 67.5(6) . .
C91C C90C N90 C90D 51.0(6) . .
C91C C90C N90 C90A -70.0(6) . .
C91C C90C N90 C90B 169.8(5) . .
C85A C80A C81A C82A 0.0 . .
C80A C81A C82A C83A 0.0 . .
C81A C82A C83A C84A 0.0 . .
C82A C83A C84A C85A 0.0 . .
C83A C84A C85A C80A 0.0 . .
C81A C80A C85A C84A 0.0 . .
C83D C84D C85D C80D 0.0 . .
C84D C85D C80D C81D 0.0 . .
C85D C80D C81D C82D 0.0 . .
C80D C81D C82D C83D 0.0 . .
C81D C82D C83D C84D 0.0 . .
C85D C84D C83D C82D 0.0 . .
N80B C80B C81B C82B 0.5(13) . .
C80B C81B C82B C83B 3.4(12) . .
C81B C82B C83B C84B -5.7(12) . .
C82B C83B C84B N80B 4.4(13) . .
C81B C80B N80B C84B -1.9(12) . .
C83B C84B N80B C80B -0.7(12) . .
N80C C80C C81C C82C -7.6(13) . .
C80C C81C C82C C83C 5.7(14) . .
C81C C82C C83C C84C -4.8(16) . .
C82C C83C C84C N80C 5.5(17) . .
C83C C84C N80C C80C -7.2(16) . .
C81C C80C N80C C84C 8.4(13) . .
